data_2107146
loop_
_publ_author_name
'Rysanek, N.'
'Mazurier, A.'
'Laruelle, P.'
'Dagron, C.'

_publ_section_title
;
 Structure du Bromure Sulfure de Neodyme Nd4 Br6 S3
;
_journal_name_full 'Acta Crystallographica B (24,1968-38,1982)'
_journal_page_first 2930
_journal_page_last 2932
_journal_volume 36
_journal_year 1980
_chemical_formula_sum 'Br6 Nd4 S3'
_chemical_name_systematic 'Nd4 Br6 S3'
_space_group_crystal_system monoclinic
_space_group_IT_number 15
_space_group_name_Hall '-B 2b'
_space_group_name_H-M_alt 'B 1 1 2/b'
_cell_angle_alpha 90
_cell_angle_beta 90
_cell_angle_gamma 94.65
_cell_formula_units_Z 4
_cell_length_a 29.346
_cell_length_b 7.156
_cell_length_c 6.837
_cell_volume 1431.044
_citation_journal_id_ASTM ACBCAR
_cod_data_source_file Rysanek_ACBCAR_1980_1256.cif
_cod_data_source_block Br6Nd4S3
_cod_depositor_comments
;
 Updating space group information.

 Antanas Vaitkus,
 2018-07-22
;
_cod_database_code 2107146

loop_
_space_group_symop_id
_space_group_symop_operation_xyz
1 x,y,z
2 -x,-y+1/2,z
3 -x,-y,-z
4 x,y-1/2,-z
5 x+1/2,y,z+1/2
6 -x+1/2,-y+1/2,z+1/2
7 -x+1/2,-y,-z+1/2
8 x+1/2,y-1/2,-z+1/2

loop_
_atom_site_label
_atom_site_type_symbol
_atom_site_fract_x
_atom_site_fract_y
_atom_site_fract_z
_atom_site_occupancy
_atom_site_U_iso_or_equiv
S2 S-2 0 0.75 0.5483 1 0.0
Nd1 Nd+3 0.1715 0.0943 0.6945 1 0.0
Nd2 Nd+3 0.9428 0.0162 0.6904 1 0.0
Br1 Br-1 0.3436 0.5542 0.5958 1 0.0
Br2 Br-1 0.5518 0.6098 0.6081 1 0.0
S1 S-2 0.884 0.7086 0.5522 1 0.0
Br3 Br-1 0.7644 0.6863 0.5831 1 0.0
